data_1549004
loop_
_publ_author_name
'Engelhardt, Felix'
'Maa\&s, Christian'
'Andrada, Diego M.'
'Herbst-Irmer, Regine'
'Stalke, Dietmar'

_publ_section_title
;
 Benchmarking lithium amide <i>versus</i> amine bonding by charge density
 and energy decomposition analysis arguments.
;
_journal_issue 12
_journal_name_full 'Chemical science'
_journal_page_first 3111
_journal_page_last 3121
_journal_paper_doi 10.1039/c7sc05368a
_journal_volume 9
_journal_year 2018
_chemical_formula_moiety 'C20 H36 Li2 N6'
_chemical_formula_sum 'C20 H36 Li2 N6'
_chemical_formula_weight 374.43
_space_group_crystal_system monoclinic
_space_group_IT_number 14
_space_group_name_Hall '-P 2ybc'
_space_group_name_H-M_alt 'P 1 21/c 1'
_symmetry_space_group_name_Hall '-P 2ybc'
_symmetry_space_group_name_H-M 'P 1 21/c 1'
_audit_creation_method XD2016rev.2016.01
_audit_update_record
;
2018-01-25 deposited with the CCDC.
2018-02-05 downloaded from the CCDC.
;
_cell_angle_alpha 90
_cell_angle_beta 94.3121(10)
_cell_angle_gamma 90
_cell_formula_units_Z 4
_cell_length_a 12.7937(3)
_cell_length_b 9.7101(3)
_cell_length_c 18.6728(5)
_cell_measurement_reflns_used 26606
_cell_measurement_temperature 100(2)
_cell_measurement_theta_max 52.175
_cell_measurement_theta_min 1.595
_cell_volume 2313.12(11)
_computing_cell_refinement 'SAINT V8.37C'
_computing_data_collection 'APEX2 v2012.2'
_computing_data_reduction 'SAINT V8.37C'
_computing_molecular_graphics 'XP Version 5.1'
_computing_publication_material 'XP Version 5.1'
_computing_structure_refinement 'Volkov et al, (2006)'
_computing_structure_solution 'SHELXT(G.M.Sheldrick,Acta Cryst.(2015)A71,3-8)'
_diffrn_ambient_temperature 100(2)
_diffrn_measured_fraction_theta_full 1.000
_diffrn_measured_fraction_theta_max 0.999
_diffrn_measurement_device_type 'Bruker Smart APEX II Ultra'
_diffrn_measurement_method 'omega scans'
_diffrn_radiation_type MoK\a
_diffrn_radiation_wavelength 0.71073
_diffrn_reflns_av_R_equivalents 0.0502
_diffrn_reflns_av_unetI/netI 0.0144
_diffrn_reflns_Laue_measured_fraction_full 1.000
_diffrn_reflns_Laue_measured_fraction_max 0.999
_diffrn_reflns_limit_h_max 28
_diffrn_reflns_limit_h_min -28
_diffrn_reflns_limit_k_max 21
_diffrn_reflns_limit_k_min -21
_diffrn_reflns_limit_l_max 41
_diffrn_reflns_limit_l_min -40
_diffrn_reflns_number 414499
_diffrn_reflns_point_group_measured_fraction_full 1.000
_diffrn_reflns_point_group_measured_fraction_max 0.999
_diffrn_reflns_theta_full 25.242
_diffrn_reflns_theta_max 52.175
_diffrn_reflns_theta_min 1.595
_diffrn_source 'BRUKER Rotating Anode'
_exptl_absorpt_coefficient_mu 0.065
_exptl_absorpt_correction_T_max 0.7503
_exptl_absorpt_correction_T_min 0.7289
_exptl_absorpt_correction_type multi-scan
_exptl_absorpt_process_details 'SADABS 2016/2'
_exptl_crystal_colour colorless
_exptl_crystal_density_diffrn 1.075
_exptl_crystal_description block
_exptl_crystal_F_000 816
_exptl_crystal_size_max 0.2
_exptl_crystal_size_mid 0.2
_exptl_crystal_size_min 0.2
_refine_diff_density_max 0.117
_refine_diff_density_min -0.130
_refine_diff_density_rms 0.027
_refine_ls_extinction_method none
_refine_ls_goodness_of_fit_ref 1.577
_refine_ls_hydrogen_treatment constr
_refine_ls_matrix_type full
_refine_ls_number_parameters 468
_refine_ls_number_reflns 24647
_refine_ls_number_restraints 0
_refine_ls_R_factor_all 0.025
_refine_ls_R_factor_gt 0.025
_refine_ls_R_Fsqd_factor 0.022
_refine_ls_shift/su_max 0
_refine_ls_structure_factor_coef Fsqd
_refine_ls_weighting_details
;
calc w2 = 1/[s^2^(Fo^2^)]
;
_refine_ls_weighting_scheme calc
_refine_ls_wR_factor_ref 0.026
_reflns_Friedel_coverage 0.000
_reflns_number_gt 21795
_reflns_number_total 26606
_reflns_threshold_expression 'I > 2\s(I)'
_cod_data_source_file c7sc05368a2.cif
_cod_data_source_block compound1
_cod_depositor_comments 'Adding full bibliography for 1549003--1549005.cif.'
_cod_database_code 1549004

loop_
_space_group_symop_id
_space_group_symop_operation_xyz
1 +X,+Y,+Z
2 -X,1/2+Y,1/2-Z
3 -X,-Y,-Z
4 +X,1/2-Y,1/2+Z

loop_
_atom_local_axes_atom_label
_atom_local_axes_atom0
_atom_local_axes_ax1
_atom_local_axes_atom1
_atom_local_axes_atom2
_atom_local_axes_ax2
N(1) C(1) X N(1) C(4) Y
N(2) LI(1) X N(2) C(5) Y
N(3) LI(2) X N(3) C(8) Y
N(4) C(11) X N(4) C(14) Y
N(5) LI(1) X N(5) C(15) Y
N(6) LI(2) X N(6) C(18) Y
C(1) N(1) X C(1) C(2) Y
C(2) C(1) X C(2) C(4) Y
C(3) C(4) X C(3) C(1) Y
C(4) N(1) X C(4) C(3) Y
C(5) C(1) X C(5) N(2) Y
C(6) N(2) Z C(6) H(6C) X
C(7) N(2) -Z C(7) H(7B) X
C(8) C(4) X C(8) N(3) Y
C(9) N(3) Z C(9) H(9B) X
C(10) N(3) -Z C(10) H(10C) X
C(11) N(4) X C(11) C(12) Y
C(12) C(11) X C(12) C(14) Y
C(13) C(14) X C(13) C(11) Y
C(14) N(4) X C(14) C(13) Y
C(15) C(11) X C(15) N(5) Y
C(16) N(5) Z C(16) H(16B) X
C(17) N(5) -Z C(17) H(17C) X
C(18) C(14) X C(18) N(6) Y
C(19) N(6) Z C(19) H(19C) X
C(20) N(6) -Z C(20) H(20B) X
LI(1) N(6) Z LI(2) N(4) X
LI(2) N(2) Z LI(1) N(1) X
H(2) C(2) Z H(2) C(1) Y
H(3) C(3) Z H(3) C(4) Y
H(5A) C(5) Z H(5A) H(5B) Y
H(5B) C(5) Z H(5B) H(5A) Y
H(6A) C(6) Z H(6A) H(6C) Y
H(6B) C(6) Z H(6B) H(6A) Y
H(6C) C(6) Z H(6C) H(6B) Y
H(7A) C(7) Z H(7A) H(7B) Y
H(7B) C(7) Z H(7B) H(7C) Y
H(7C) C(7) Z H(7C) H(7A) Y
H(8A) C(8) Z H(8A) H(8B) Y
H(8B) C(8) Z H(8B) H(8A) Y
H(9A) C(9) Z H(9A) H(9B) Y
H(9B) C(9) Z H(9B) H(9C) Y
H(9C) C(9) Z H(9C) H(9A) Y
H(10A) C(10) Z H(10A) H(10C) Y
H(10B) C(10) Z H(10B) H(10A) Y
H(10C) C(10) Z H(10C) H(10B) Y
H(12) C(12) Z H(12) C(11) Y
H(13) C(13) Z H(13) C(14) Y
H(15A) C(15) Z H(15A) H(15B) Y
H(15B) C(15) Z H(15B) H(15A) Y
H(16A) C(16) Z H(16A) H(16B) Y
H(16B) C(16) Z H(16B) H(16C) Y
H(16C) C(16) Z H(16C) H(16A) Y
H(17A) C(17) Z H(17A) H(17C) Y
H(17B) C(17) Z H(17B) H(17A) Y
H(17C) C(17) Z H(17C) H(17B) Y
H(18A) C(18) Z H(18A) H(18B) Y
H(18B) C(18) Z H(18B) H(18A) Y
H(19A) C(19) Z H(19A) H(19C) Y
H(19B) C(19) Z H(19B) H(19A) Y
H(19C) C(19) Z H(19C) H(19B) Y
H(20A) C(20) Z H(20A) H(20B) Y
H(20B) C(20) Z H(20B) H(20C) Y
H(20C) C(20) Z H(20C) H(20A) Y

loop_
_atom_rho_multipole_atom_label
_atom_rho_multipole_coeff_Pv
_atom_rho_multipole_coeff_P00
_atom_rho_multipole_coeff_P11
_atom_rho_multipole_coeff_P1-1
_atom_rho_multipole_coeff_P10
_atom_rho_multipole_coeff_P20
_atom_rho_multipole_coeff_P21
_atom_rho_multipole_coeff_P2-1
_atom_rho_multipole_coeff_P22
_atom_rho_multipole_coeff_P2-2
_atom_rho_multipole_coeff_P30
_atom_rho_multipole_coeff_P31
_atom_rho_multipole_coeff_P3-1
_atom_rho_multipole_coeff_P32
_atom_rho_multipole_coeff_P3-2
_atom_rho_multipole_coeff_P33
_atom_rho_multipole_coeff_P3-3
_atom_rho_multipole_coeff_P40
_atom_rho_multipole_coeff_P41
_atom_rho_multipole_coeff_P4-1
_atom_rho_multipole_coeff_P42
_atom_rho_multipole_coeff_P4-2
_atom_rho_multipole_coeff_P43
_atom_rho_multipole_coeff_P4-3
_atom_rho_multipole_coeff_P44
_atom_rho_multipole_coeff_P4-4
_atom_rho_multipole_kappa
_atom_rho_multipole_kappa_prime0
_atom_rho_multipole_kappa_prime1
_atom_rho_multipole_kappa_prime2
_atom_rho_multipole_kappa_prime3
_atom_rho_multipole_kappa_prime4
_atom_rho_multipole_radial_slater_n0
_atom_rho_multipole_radial_slater_zeta0
_atom_rho_multipole_radial_slater_n1
_atom_rho_multipole_radial_slater_zeta1
_atom_rho_multipole_radial_slater_n2
_atom_rho_multipole_radial_slater_zeta2
_atom_rho_multipole_radial_slater_n3
_atom_rho_multipole_radial_slater_zeta3
_atom_rho_multipole_radial_slater_n4
_atom_rho_multipole_radial_slater_zeta4
N(1) 5.533(13) 0 -0.051(3) -0.067(4) 0 -0.086(4) 0 0 -0.019(3) 0.057(4) 0 -0.036(3) -0.049(3) 0 0 0.138(4) -0.055(3) 0.007(4) 0 0 0.003(4) 0.018(4) 0 0 0.040(4) 0.039(4) 0.9643(10) 0.932845 0.932845 0.932845 0.932845 0.932845 2 3.83936 2 3.83936 2 3.83936 3 3.83936 4 3.83936
N(2) 4.942(13) 0 0.145(2) -0.007(3) 0.009(2) -0.064(3) 0.027(2) -0.009(2) 0.091(2) -0.035(2) -0.030(2) -0.080(2) -0.122(2) 0.017(2) 0.020(2) 0.052(2) -0.082(2) 0.000(3) 0.002(3) 0.009(3) 0.025(3) 0.037(3) 0.003(3) 0.002(3) 0.019(3) 0.017(2) 0.9941(10) 0.95334 0.95334 0.95334 0.95334 0.95334 2 3.83936 2 3.83936 2 3.83936 3 3.83936 4 3.83936
N(3) 4.9423 0 0.1454 -0.0073 0.0089 -0.0642 0.027 -0.0086 0.0908 -0.0347 -0.0299 -0.0797 -0.1223 0.017 0.0195 0.0515 -0.0818 0.0001 0.0023 0.0085 0.0248 0.0373 0.0033 0.0016 0.0191 0.0173 0.9941(10) 0.95334 0.95334 0.95334 0.95334 0.95334 2 3.83936 2 3.83936 2 3.83936 3 3.83936 4 3.83936
N(4) 5.5326 0 -0.0505 -0.0665 0 -0.0863 0 0 -0.0192 0.0567 0 -0.0359 -0.049 0 0 0.1384 -0.0549 0.0071 0 0 0.0029 0.0183 0 0 0.0401 0.0389 0.9643(10) 0.932845 0.932845 0.932845 0.932845 0.932845 2 3.83936 2 3.83936 2 3.83936 3 3.83936 4 3.83936
N(5) 4.9423 0 0.1454 -0.0073 0.0089 -0.0642 0.027 -0.0086 0.0908 -0.0347 -0.0299 -0.0797 -0.1223 0.017 0.0195 0.0515 -0.0818 0.0001 0.0023 0.0085 0.0248 0.0373 0.0033 0.0016 0.0191 0.0173 0.9941(10) 0.95334 0.95334 0.95334 0.95334 0.95334 2 3.83936 2 3.83936 2 3.83936 3 3.83936 4 3.83936
N(6) 4.9423 0 0.1454 -0.0073 0.0089 -0.0642 0.027 -0.0086 0.0908 -0.0347 -0.0299 -0.0797 -0.1223 0.017 0.0195 0.0515 -0.0818 0.0001 0.0023 0.0085 0.0248 0.0373 0.0033 0.0016 0.0191 0.0173 0.9941(10) 0.95334 0.95334 0.95334 0.95334 0.95334 2 3.83936 2 3.83936 2 3.83936 3 3.83936 4 3.83936
C(1) 3.950(10) 0 -0.007(4) 0.071(4) 0 -0.127(3) 0 0 -0.047(3) -0.028(3) 0 -0.002(3) 0.014(3) 0 0 0.243(4) -0.033(3) 0.023(4) 0 0 0.005(4) -0.049(4) 0 0 0.025(4) -0.019(4) 1.0034(9) 0.997946 0.997946 0.997946 0.997946 0.997946 2 3.1762 2 3.1762 2 3.1762 3 3.1762 4 3.1762
C(2) 4.128(8) 0 0.010(4) 0.009(4) 0 -0.145(3) 0 0 0.009(3) 0.005(3) 0 0.028(3) -0.002(3) 0 0 0.216(3) -0.092(3) 0.005(4) 0 0 0.006(3) -0.003(3) 0 0 0.024(4) 0.011(3) 1.0034(9) 0.997946 0.997946 0.997946 0.997946 0.997946 2 3.1762 2 3.1762 2 3.1762 3 3.1762 4 3.1762
C(3) 4.1278 0 0.0095 0.0085 0 -0.1447 0 0 0.0093 0.0046 0 0.0278 -0.002 0 0 0.2163 -0.0922 0.0047 0 0 0.0063 -0.0026 0 0 0.0235 0.0114 1.0034(9) 0.997946 0.997946 0.997946 0.997946 0.997946 2 3.1762 2 3.1762 2 3.1762 3 3.1762 4 3.1762
C(4) 3.9504 0 -0.0065 0.0713 0 -0.1273 0 0 -0.0465 -0.0284 0 -0.0022 0.0143 0 0 0.243 -0.0331 0.0232 0 0 0.005 -0.0494 0 0 0.025 -0.0192 1.0034(9) 0.997946 0.997946 0.997946 0.997946 0.997946 2 3.1762 2 3.1762 2 3.1762 3 3.1762 4 3.1762
C(5) 4.421(18) 0 -0.015(4) -0.066(4) 0 0.006(3) 0 0 0.051(3) 0.045(3) 0 -0.156(3) -0.223(4) 0 0 0.240(3) -0.059(3) 0.048(4) 0 0 -0.033(4) 0.101(4) 0 0 0.017(4) 0.033(3) 0.9461(15) 0.960016 0.960016 0.960016 0.960016 0.960016 2 3.1762 2 3.1762 2 3.1762 3 3.1762 4 3.1762
C(6) 4.210(19) 0 0 0 -0.042(4) -0.001(3) 0 0 0 0 0.362(4) 0 0 0 0 0.168(4) 0 0.099(3) 0 0 0 0 -0.078(4) 0 0 0 0.9553(16) 0.944028 0.944028 0.944028 0.944028 0.944028 2 3.1762 2 3.1762 2 3.1762 3 3.1762 4 3.1762
C(7) 4.2102 0 0 0 -0.0422 -0.001 0 0 0 0 0.3615 0 0 0 0 0.1682 0 0.0991 0 0 0 0 -0.0784 0 0 0 0.9553(16) 0.944028 0.944028 0.944028 0.944028 0.944028 2 3.1762 2 3.1762 2 3.1762 3 3.1762 4 3.1762
C(8) 4.4207 0 -0.0145 -0.066 0 0.0057 0 0 0.0508 0.0448 0 -0.1555 -0.2229 0 0 0.24 -0.0587 0.0482 0 0 -0.0329 0.1008 0 0 0.0168 0.0327 0.9461(15) 0.960016 0.960016 0.960016 0.960016 0.960016 2 3.1762 2 3.1762 2 3.1762 3 3.1762 4 3.1762
C(9) 4.2102 0 0 0 -0.0422 -0.001 0 0 0 0 0.3615 0 0 0 0 0.1682 0 0.0991 0 0 0 0 -0.0784 0 0 0 0.9553(16) 0.944028 0.944028 0.944028 0.944028 0.944028 2 3.1762 2 3.1762 2 3.1762 3 3.1762 4 3.1762
C(10) 4.2102 0 0 0 -0.0422 -0.001 0 0 0 0 0.3615 0 0 0 0 0.1682 0 0.0991 0 0 0 0 -0.0784 0 0 0 0.9553(16) 0.944028 0.944028 0.944028 0.944028 0.944028 2 3.1762 2 3.1762 2 3.1762 3 3.1762 4 3.1762
C(11) 3.9504 0 -0.0065 0.0713 0 -0.1273 0 0 -0.0465 -0.0284 0 -0.0022 0.0143 0 0 0.243 -0.0331 0.0232 0 0 0.005 -0.0494 0 0 0.025 -0.0192 1.0034(9) 0.997946 0.997946 0.997946 0.997946 0.997946 2 3.1762 2 3.1762 2 3.1762 3 3.1762 4 3.1762
C(12) 4.1278 0 0.0095 0.0085 0 -0.1447 0 0 0.0093 0.0046 0 0.0278 -0.002 0 0 0.2163 -0.0922 0.0047 0 0 0.0063 -0.0026 0 0 0.0235 0.0114 1.0034(9) 0.997946 0.997946 0.997946 0.997946 0.997946 2 3.1762 2 3.1762 2 3.1762 3 3.1762 4 3.1762
C(13) 4.1278 0 0.0095 0.0085 0 -0.1447 0 0 0.0093 0.0046 0 0.0278 -0.002 0 0 0.2163 -0.0922 0.0047 0 0 0.0063 -0.0026 0 0 0.0235 0.0114 1.0034(9) 0.997946 0.997946 0.997946 0.997946 0.997946 2 3.1762 2 3.1762 2 3.1762 3 3.1762 4 3.1762
C(14) 3.9504 0 -0.0065 0.0713 0 -0.1273 0 0 -0.0465 -0.0284 0 -0.0022 0.0143 0 0 0.243 -0.0331 0.0232 0 0 0.005 -0.0494 0 0 0.025 -0.0192 1.0034(9) 0.997946 0.997946 0.997946 0.997946 0.997946 2 3.1762 2 3.1762 2 3.1762 3 3.1762 4 3.1762
C(15) 4.4207 0 -0.0145 -0.066 0 0.0057 0 0 0.0508 0.0448 0 -0.1555 -0.2229 0 0 0.24 -0.0587 0.0482 0 0 -0.0329 0.1008 0 0 0.0168 0.0327 0.9461(15) 0.960016 0.960016 0.960016 0.960016 0.960016 2 3.1762 2 3.1762 2 3.1762 3 3.1762 4 3.1762
C(16) 4.2102 0 0 0 -0.0422 -0.001 0 0 0 0 0.3615 0 0 0 0 0.1682 0 0.0991 0 0 0 0 -0.0784 0 0 0 0.9553(16) 0.944028 0.944028 0.944028 0.944028 0.944028 2 3.1762 2 3.1762 2 3.1762 3 3.1762 4 3.1762
C(17) 4.2102 0 0 0 -0.0422 -0.001 0 0 0 0 0.3615 0 0 0 0 0.1682 0 0.0991 0 0 0 0 -0.0784 0 0 0 0.9553(16) 0.944028 0.944028 0.944028 0.944028 0.944028 2 3.1762 2 3.1762 2 3.1762 3 3.1762 4 3.1762
C(18) 4.4207 0 -0.0145 -0.066 0 0.0057 0 0 0.0508 0.0448 0 -0.1555 -0.2229 0 0 0.24 -0.0587 0.0482 0 0 -0.0329 0.1008 0 0 0.0168 0.0327 0.9461(15) 0.960016 0.960016 0.960016 0.960016 0.960016 2 3.1762 2 3.1762 2 3.1762 3 3.1762 4 3.1762
C(19) 4.2102 0 0 0 -0.0422 -0.001 0 0 0 0 0.3615 0 0 0 0 0.1682 0 0.0991 0 0 0 0 -0.0784 0 0 0 0.9553(16) 0.944028 0.944028 0.944028 0.944028 0.944028 2 3.1762 2 3.1762 2 3.1762 3 3.1762 4 3.1762
C(20) 4.2102 0 0 0 -0.0422 -0.001 0 0 0 0 0.3615 0 0 0 0 0.1682 0 0.0991 0 0 0 0 -0.0784 0 0 0 0.9553(16) 0.944028 0.944028 0.944028 0.944028 0.944028 2 3.1762 2 3.1762 2 3.1762 3 3.1762 4 3.1762
LI(1) 0 0 0 0 0 0 0 0 0 0 0 0 0 0 0 0 0 0 0 0 0 0 0 0 0 0 1 1 1 1 1 1 2 1.2792 2 1.2792 2 1.2792 3 1.2792 4 1.2792
LI(2) 0 0 0 0 0 0 0 0 0 0 0 0 0 0 0 0 0 0 0 0 0 0 0 0 0 0 1 1 1 1 1 1 2 1.2792 2 1.2792 2 1.2792 3 1.2792 4 1.2792
H(2) 0.932(6) 0 0 0 0.118(4) -0.025(4) 0 0 0 0 0 0 0 0 0 0 0 0 0 0 0 0 0 0 0 0 1.1 1.18 1.18 1.18 1.18 1.18 0 2 1 2 2 2 3 2 4 2
H(3) 0.9315 0 0 0 0.1179 -0.0252 0 0 0 0 0 0 0 0 0 0 0 0 0 0 0 0 0 0 0 0 1.1 1.18 1.18 1.18 1.18 1.18 0 2 1 2 2 2 3 2 4 2
H(5A) 0.886(5) 0 0 0 0.092(2) 0.031(3) 0 0 0 0 0 0 0 0 0 0 0 0 0 0 0 0 0 0 0 0 1.1 1.18 1.18 1.18 1.18 1.18 0 2 1 2 2 2 3 2 4 2
H(5B) 0.8859 0 0 0 0.0923 0.0306 0 0 0 0 0 0 0 0 0 0 0 0 0 0 0 0 0 0 0 0 1.1 1.18 1.18 1.18 1.18 1.18 0 2 1 2 2 2 3 2 4 2
H(6A) 0.945(5) 0 0 0 0.1297(19) 0.0425(19) 0 0 0 0 0 0 0 0 0 0 0 0 0 0 0 0 0 0 0 0 1.1 1.18 1.18 1.18 1.18 1.18 0 2 1 2 2 2 3 2 4 2
H(6B) 0.9447 0 0 0 0.1297 0.0425 0 0 0 0 0 0 0 0 0 0 0 0 0 0 0 0 0 0 0 0 1.1 1.18 1.18 1.18 1.18 1.18 0 2 1 2 2 2 3 2 4 2
H(6C) 0.9447 0 0 0 0.1297 0.0425 0 0 0 0 0 0 0 0 0 0 0 0 0 0 0 0 0 0 0 0 1.1 1.18 1.18 1.18 1.18 1.18 0 2 1 2 2 2 3 2 4 2
H(7A) 0.9447 0 0 0 0.1297 0.0425 0 0 0 0 0 0 0 0 0 0 0 0 0 0 0 0 0 0 0 0 1.1 1.18 1.18 1.18 1.18 1.18 0 2 1 2 2 2 3 2 4 2
H(7B) 0.9447 0 0 0 0.1297 0.0425 0 0 0 0 0 0 0 0 0 0 0 0 0 0 0 0 0 0 0 0 1.1 1.18 1.18 1.18 1.18 1.18 0 2 1 2 2 2 3 2 4 2
H(7C) 0.9447 0 0 0 0.1297 0.0425 0 0 0 0 0 0 0 0 0 0 0 0 0 0 0 0 0 0 0 0 1.1 1.18 1.18 1.18 1.18 1.18 0 2 1 2 2 2 3 2 4 2
H(8A) 0.8859 0 0 0 0.0923 0.0306 0 0 0 0 0 0 0 0 0 0 0 0 0 0 0 0 0 0 0 0 1.1 1.18 1.18 1.18 1.18 1.18 0 2 1 2 2 2 3 2 4 2
H(8B) 0.8859 0 0 0 0.0923 0.0306 0 0 0 0 0 0 0 0 0 0 0 0 0 0 0 0 0 0 0 0 1.1 1.18 1.18 1.18 1.18 1.18 0 2 1 2 2 2 3 2 4 2
H(9A) 0.9447 0 0 0 0.1297 0.0425 0 0 0 0 0 0 0 0 0 0 0 0 0 0 0 0 0 0 0 0 1.1 1.18 1.18 1.18 1.18 1.18 0 2 1 2 2 2 3 2 4 2
H(9B) 0.9447 0 0 0 0.1297 0.0425 0 0 0 0 0 0 0 0 0 0 0 0 0 0 0 0 0 0 0 0 1.1 1.18 1.18 1.18 1.18 1.18 0 2 1 2 2 2 3 2 4 2
H(9C) 0.9447 0 0 0 0.1297 0.0425 0 0 0 0 0 0 0 0 0 0 0 0 0 0 0 0 0 0 0 0 1.1 1.18 1.18 1.18 1.18 1.18 0 2 1 2 2 2 3 2 4 2
H(10A) 0.9447 0 0 0 0.1297 0.0425 0 0 0 0 0 0 0 0 0 0 0 0 0 0 0 0 0 0 0 0 1.1 1.18 1.18 1.18 1.18 1.18 0 2 1 2 2 2 3 2 4 2
H(10B) 0.9447 0 0 0 0.1297 0.0425 0 0 0 0 0 0 0 0 0 0 0 0 0 0 0 0 0 0 0 0 1.1 1.18 1.18 1.18 1.18 1.18 0 2 1 2 2 2 3 2 4 2
H(10C) 0.9447 0 0 0 0.1297 0.0425 0 0 0 0 0 0 0 0 0 0 0 0 0 0 0 0 0 0 0 0 1.1 1.18 1.18 1.18 1.18 1.18 0 2 1 2 2 2 3 2 4 2
H(12) 0.9315 0 0 0 0.1179 -0.0252 0 0 0 0 0 0 0 0 0 0 0 0 0 0 0 0 0 0 0 0 1.1 1.18 1.18 1.18 1.18 1.18 0 2 1 2 2 2 3 2 4 2
H(13) 0.9315 0 0 0 0.1179 -0.0252 0 0 0 0 0 0 0 0 0 0 0 0 0 0 0 0 0 0 0 0 1.1 1.18 1.18 1.18 1.18 1.18 0 2 1 2 2 2 3 2 4 2
H(15A) 0.8859 0 0 0 0.0923 0.0306 0 0 0 0 0 0 0 0 0 0 0 0 0 0 0 0 0 0 0 0 1.1 1.18 1.18 1.18 1.18 1.18 0 2 1 2 2 2 3 2 4 2
H(15B) 0.8859 0 0 0 0.0923 0.0306 0 0 0 0 0 0 0 0 0 0 0 0 0 0 0 0 0 0 0 0 1.1 1.18 1.18 1.18 1.18 1.18 0 2 1 2 2 2 3 2 4 2
H(16A) 0.9447 0 0 0 0.1297 0.0425 0 0 0 0 0 0 0 0 0 0 0 0 0 0 0 0 0 0 0 0 1.1 1.18 1.18 1.18 1.18 1.18 0 2 1 2 2 2 3 2 4 2
H(16B) 0.9447 0 0 0 0.1297 0.0425 0 0 0 0 0 0 0 0 0 0 0 0 0 0 0 0 0 0 0 0 1.1 1.18 1.18 1.18 1.18 1.18 0 2 1 2 2 2 3 2 4 2
H(16C) 0.9447 0 0 0 0.1297 0.0425 0 0 0 0 0 0 0 0 0 0 0 0 0 0 0 0 0 0 0 0 1.1 1.18 1.18 1.18 1.18 1.18 0 2 1 2 2 2 3 2 4 2
H(17A) 0.9447 0 0 0 0.1297 0.0425 0 0 0 0 0 0 0 0 0 0 0 0 0 0 0 0 0 0 0 0 1.1 1.18 1.18 1.18 1.18 1.18 0 2 1 2 2 2 3 2 4 2
H(17B) 0.9447 0 0 0 0.1297 0.0425 0 0 0 0 0 0 0 0 0 0 0 0 0 0 0 0 0 0 0 0 1.1 1.18 1.18 1.18 1.18 1.18 0 2 1 2 2 2 3 2 4 2
H(17C) 0.9447 0 0 0 0.1297 0.0425 0 0 0 0 0 0 0 0 0 0 0 0 0 0 0 0 0 0 0 0 1.1 1.18 1.18 1.18 1.18 1.18 0 2 1 2 2 2 3 2 4 2
H(18A) 0.8859 0 0 0 0.0923 0.0306 0 0 0 0 0 0 0 0 0 0 0 0 0 0 0 0 0 0 0 0 1.1 1.18 1.18 1.18 1.18 1.18 0 2 1 2 2 2 3 2 4 2
H(18B) 0.8859 0 0 0 0.0923 0.0306 0 0 0 0 0 0 0 0 0 0 0 0 0 0 0 0 0 0 0 0 1.1 1.18 1.18 1.18 1.18 1.18 0 2 1 2 2 2 3 2 4 2
H(19A) 0.9447 0 0 0 0.1297 0.0425 0 0 0 0 0 0 0 0 0 0 0 0 0 0 0 0 0 0 0 0 1.1 1.18 1.18 1.18 1.18 1.18 0 2 1 2 2 2 3 2 4 2
H(19B) 0.9447 0 0 0 0.1297 0.0425 0 0 0 0 0 0 0 0 0 0 0 0 0 0 0 0 0 0 0 0 1.1 1.18 1.18 1.18 1.18 1.18 0 2 1 2 2 2 3 2 4 2
H(19C) 0.9447 0 0 0 0.1297 0.0425 0 0 0 0 0 0 0 0 0 0 0 0 0 0 0 0 0 0 0 0 1.1 1.18 1.18 1.18 1.18 1.18 0 2 1 2 2 2 3 2 4 2
H(20A) 0.9447 0 0 0 0.1297 0.0425 0 0 0 0 0 0 0 0 0 0 0 0 0 0 0 0 0 0 0 0 1.1 1.18 1.18 1.18 1.18 1.18 0 2 1 2 2 2 3 2 4 2
H(20B) 0.9447 0 0 0 0.1297 0.0425 0 0 0 0 0 0 0 0 0 0 0 0 0 0 0 0 0 0 0 0 1.1 1.18 1.18 1.18 1.18 1.18 0 2 1 2 2 2 3 2 4 2
H(20C) 0.9447 0 0 0 0.1297 0.0425 0 0 0 0 0 0 0 0 0 0 0 0 0 0 0 0 0 0 0 0 1.1 1.18 1.18 1.18 1.18 1.18 0 2 1 2 2 2 3 2 4 2

loop_
_atom_site_aniso_label
_atom_site_aniso_U_11
_atom_site_aniso_U_22
_atom_site_aniso_U_33
_atom_site_aniso_U_12
_atom_site_aniso_U_13
_atom_site_aniso_U_23
N(1) 0.01960(5) 0.01540(5) 0.01435(5) 0.00084(3) -0.00038(3) -0.00025(4)
N(2) 0.01705(5) 0.01791(5) 0.01866(5) -0.00140(4) 0.00104(4) -0.00308(4)
N(3) 0.01858(5) 0.01626(5) 0.01875(5) 0.00074(4) -0.00162(4) -0.00258(4)
N(4) 0.01587(4) 0.01748(4) 0.01689(4) 0.00077(4) 0.00111(4) 0.00287(4)
N(5) 0.01696(5) 0.02677(6) 0.01862(5) -0.00305(4) 0.00252(4) -0.00271(4)
N(6) 0.01576(5) 0.01748(5) 0.02164(6) -0.00083(4) 0.00243(4) 0.00100(4)
C(1) 0.01883(5) 0.01813(5) 0.01453(5) -0.00111(4) 0.00037(4) -0.00028(4)
C(2) 0.02676(7) 0.02274(6) 0.01607(5) -0.00238(5) -0.00012(4) 0.00292(4)
C(3) 0.02632(7) 0.01838(6) 0.02105(6) -0.00056(4) -0.00292(5) 0.00392(4)
C(4) 0.01843(5) 0.01599(5) 0.01795(5) 0.00161(4) -0.00257(4) -0.00010(4)
C(5) 0.01874(5) 0.02011(5) 0.01735(5) -0.00113(4) 0.00259(4) -0.00384(4)
C(6) 0.03422(8) 0.01819(6) 0.03679(9) -0.00226(5) 0.01000(7) -0.00555(5)
C(7) 0.01699(6) 0.03679(8) 0.02827(7) -0.00267(5) -0.00242(5) -0.00077(6)
C(8) 0.01961(5) 0.01870(5) 0.02226(6) 0.00462(4) -0.00265(4) -0.00403(4)
C(9) 0.02413(6) 0.02162(6) 0.02546(6) -0.00504(5) -0.00056(5) -0.00183(5)
C(10) 0.02871(7) 0.02608(6) 0.01983(6) 0.00118(5) -0.00005(5) -0.00478(5)
C(11) 0.01892(5) 0.02014(5) 0.01575(5) -0.00228(4) 0.00040(4) 0.00194(4)
C(12) 0.02577(6) 0.01877(5) 0.01937(6) -0.00317(5) -0.00195(5) 0.00456(4)
C(13) 0.02175(6) 0.01512(5) 0.02336(6) 0.00050(4) -0.00338(5) 0.00238(4)
C(14) 0.01624(5) 0.01450(4) 0.01930(5) 0.00015(4) -0.00036(4) 0.00082(4)
C(15) 0.02025(6) 0.03025(7) 0.01584(5) -0.00333(5) 0.00317(4) -0.00195(4)
C(16) 0.03111(8) 0.02886(7) 0.03090(8) -0.01138(6) 0.00164(6) -0.00230(6)
C(17) 0.01898(6) 0.04999(11) 0.03358(9) 0.00344(6) 0.00257(6) -0.01138(7)
C(18) 0.01689(5) 0.01778(5) 0.02106(6) 0.00041(4) 0.00260(4) -0.00228(4)
C(19) 0.02743(7) 0.03089(7) 0.02801(7) -0.00310(6) 0.00859(6) 0.00681(6)
C(20) 0.02020(6) 0.02338(6) 0.03017(7) -0.00271(4) -0.00196(5) -0.00398(5)
LI(1) 0.01902(11) 0.02059(11) 0.01769(11) -0.00155(8) 0.00069(9) -0.00039(8)
LI(2) 0.01773(10) 0.01712(10) 0.02131(12) 0.00053(8) 0.00030(9) -0.00016(8)

loop_
_atom_site_label
_atom_site_fract_x
_atom_site_fract_y
_atom_site_fract_z
_atom_site_occupancy
_atom_site_symmetry_multiplicity
_atom_site_U_iso_or_equiv
N(1) 0.275162(9) 0.468818(14) 0.215854(7) 1 4 0.017
N(2) 0.340153(10) 0.737312(14) 0.265334(7) 1 4 0.018
N(3) 0.195003(11) 0.273339(14) 0.099087(7) 1 4 0.018
N(4) 0.185120(10) 0.670865(13) 0.089539(7) 1 4 0.017
N(5) 0.411671(11) 0.709509(16) 0.082515(8) 1 4 0.021
N(6) 0.006421(11) 0.534355(14) 0.147840(8) 1 4 0.018
C(1) 0.268279(11) 0.508067(15) 0.286064(8) 1 4 0.017
C(2) 0.271465(13) 0.394723(18) 0.331418(9) 1 4 0.022
C(3) 0.279830(13) 0.277387(17) 0.286475(9) 1 4 0.022
C(4) 0.283001(11) 0.327671(14) 0.217074(8) 1 4 0.018
C(5) 0.262437(11) 0.658094(15) 0.303395(8) 1 4 0.019
C(6) 0.32203(3) 0.88446(4) 0.27344(2) 1 4 0.029
C(7) 0.44631(3) 0.70227(4) 0.29391(2) 1 4 0.028
C(8) 0.290719(12) 0.253532(15) 0.147693(9) 1 4 0.020
C(9) 0.10941(3) 0.19032(4) 0.12472(2) 1 4 0.024
C(10) 0.21503(3) 0.23104(4) 0.02617(2) 1 4 0.025
C(11) 0.229716(12) 0.735480(15) 0.033958(8) 1 4 0.018
C(12) 0.16476(3) 0.83851(4) 0.00455(2) 1 4 0.021
C(13) 0.07359(3) 0.83666(3) 0.04387(2) 1 4 0.020
C(14) 0.089746(11) 0.733928(13) 0.094948(8) 1 4 0.017
C(15) 0.33746(3) 0.69249(4) 0.01814(2) 1 4 0.022
C(16) 0.43327(3) 0.85585(5) 0.09498(2) 1 4 0.030
C(17) 0.50939(3) 0.63665(5) 0.07364(2) 1 4 0.034
C(18) 0.022034(11) 0.685707(15) 0.151772(8) 1 4 0.019
C(19) -0.02708(3) 0.48228(4) 0.21592(2) 1 4 0.028
C(20) -0.07244(3) 0.50130(4) 0.08951(2) 1 4 0.025
LI(1) 0.31293(2) 0.64450(3) 0.163076(15) 1 4 0.019
LI(2) 0.16035(2) 0.47825(3) 0.127919(15) 1 4 0.019
H(2) 0.270536 0.397891 0.389343 1 4 0.02633(3)
H(3) 0.282224 0.16967 0.301551 1 4 0.02658(3)
H(5A) 0.185347 0.699031 0.285536 1 4 0.02241(3)
H(5B) 0.27355 0.673877 0.36137 1 4 0.02241(3)
H(6A) 0.322622 0.914322 0.329014 1 4 0.04405(5)
H(6B) 0.246818 0.911703 0.247534 1 4 0.04405(5)
H(6C) 0.381287 0.942787 0.248779 1 4 0.04405(5)
H(7A) 0.456898 0.725915 0.350345 1 4 0.04134(5)
H(7B) 0.501941 0.757865 0.264435 1 4 0.04134(5)
H(7C) 0.458913 0.593392 0.287726 1 4 0.04134(5)
H(8A) 0.354624 0.296577 0.119162 1 4 0.02448(3)
H(8B) 0.305961 0.144087 0.156995 1 4 0.02448(3)
H(9A) 0.128156 0.082215 0.124169 1 4 0.03578(4)
H(9B) 0.038638 0.206602 0.090784 1 4 0.03578(4)
H(9C) 0.096671 0.219436 0.179032 1 4 0.03578(4)
H(10A) 0.241561 0.125913 0.024453 1 4 0.03745(4)
H(10B) 0.273697 0.296971 0.005858 1 4 0.03745(4)
H(10C) 0.144349 0.239828 -0.008683 1 4 0.03745(4)
H(12) 0.182086 0.905264 -0.039493 1 4 0.02579(3)
H(13) 0.005304 0.902578 0.036833 1 4 0.02439(3)
H(15A) 0.33784 0.583268 0.004227 1 4 0.02643(3)
H(15B) 0.36387 0.749237 -0.027655 1 4 0.02643(3)
H(16A) 0.46853 0.900699 0.049865 1 4 0.04548(5)
H(16B) 0.486091 0.867342 0.142289 1 4 0.04548(5)
H(16C) 0.361378 0.909914 0.102408 1 4 0.04548(5)
H(17A) 0.546385 0.669818 0.026652 1 4 0.05123(6)
H(17B) 0.493578 0.528007 0.068578 1 4 0.05123(6)
H(17C) 0.563154 0.653001 0.120053 1 4 0.05123(6)
H(18A) 0.060828 0.704042 0.205021 1 4 0.02222(3)
H(18B) -0.053156 0.739384 0.14929 1 4 0.02222(3)
H(19A) -0.097413 0.53144 0.231379 1 4 0.04268(5)
H(19B) 0.034206 0.496175 0.258085 1 4 0.04268(5)
H(19C) -0.043615 0.37383 0.210765 1 4 0.04268(5)
H(20A) -0.148546 0.539874 0.100428 1 4 0.03716(4)
H(20B) -0.078457 0.391322 0.082941 1 4 0.03716(4)
H(20C) -0.049639 0.546053 0.040256 1 4 0.03716(4)

loop_
_atom_type_symbol
_atom_type_description
_atom_type_scat_dispersion_real
_atom_type_scat_dispersion_imag
_atom_type_scat_source
C C 0.0033 0.0016 'International Tables Vol C Tables 4.2.6.8 and 6.1.1.4'
H H 0.0000 0.0000 'International Tables Vol C Tables 4.2.6.8 and 6.1.1.4'
Li Li -0.0003 0.0001 'International Tables Vol C Tables 4.2.6.8 and 6.1.1.4'
N N 0.0061 0.0033 'International Tables Vol C Tables 4.2.6.8 and 6.1.1.4'

loop_
_geom_angle_atom_site_label_1
_geom_angle_atom_site_label_2
_geom_angle_atom_site_label_3
_geom_angle
_geom_angle_site_symmetry_1
_geom_angle_site_symmetry_2
_geom_angle_site_symmetry_3
_geom_angle_publ_flag
C(1) N(1) C(4) 105.697(14) 1_555 1_555 1_555 yes
C(6) N(2) C(7) 109.94(2) 1_555 1_555 1_555 yes
C(9) N(3) C(10) 109.65(2) 1_555 1_555 1_555 yes
C(11) N(4) C(14) 105.864(13) 1_555 1_555 1_555 yes
C(16) N(5) C(17) 109.66(3) 1_555 1_555 1_555 yes
C(19) N(6) C(20) 109.91(2) 1_555 1_555 1_555 yes
N(1) C(1) C(2) 111.175(14) 1_555 1_555 1_555 yes
N(1) C(1) C(5) 118.972(13) 1_555 1_555 1_555 yes
C(2) C(1) C(5) 129.816(14) 1_555 1_555 1_555 yes
C(1) C(2) C(3) 105.965(13) 1_555 1_555 1_555 yes
C(1) C(2) H(2) 125.807 1_555 1_555 1_555 yes
C(3) C(2) H(2) 128.194 1_555 1_555 1_555 yes
C(2) C(3) C(4) 106.112(13) 1_555 1_555 1_555 yes
C(2) C(3) H(3) 128.427 1_555 1_555 1_555 yes
C(4) C(3) H(3) 125.455 1_555 1_555 1_555 yes
N(1) C(4) C(3) 111.039(14) 1_555 1_555 1_555 yes
N(1) C(4) C(8) 118.448(13) 1_555 1_555 1_555 yes
C(3) C(4) C(8) 130.496(14) 1_555 1_555 1_555 yes
C(1) C(5) H(5A) 110.317 1_555 1_555 1_555 yes
C(1) C(5) H(5B) 110.265 1_555 1_555 1_555 yes
H(5A) C(5) H(5B) 107.393 1_555 1_555 1_555 yes
N(2) C(6) H(6A) 111.99 1_555 1_555 1_555 yes
N(2) C(6) H(6B) 109.75 1_555 1_555 1_555 yes
N(2) C(6) H(6C) 110.40 1_555 1_555 1_555 yes
H(6A) C(6) H(6B) 107.93 1_555 1_555 1_555 yes
H(6A) C(6) H(6C) 108.44 1_555 1_555 1_555 yes
H(6B) C(6) H(6C) 108.22 1_555 1_555 1_555 yes
N(2) C(7) H(7A) 110.66 1_555 1_555 1_555 yes
N(2) C(7) H(7B) 109.17 1_555 1_555 1_555 yes
N(2) C(7) H(7C) 109.38 1_555 1_555 1_555 yes
H(7A) C(7) H(7B) 110.72 1_555 1_555 1_555 yes
H(7A) C(7) H(7C) 107.78 1_555 1_555 1_555 yes
H(7B) C(7) H(7C) 109.09 1_555 1_555 1_555 yes
C(4) C(8) H(8A) 109.867 1_555 1_555 1_555 yes
C(4) C(8) H(8B) 110.742 1_555 1_555 1_555 yes
H(8A) C(8) H(8B) 108.590 1_555 1_555 1_555 yes
N(3) C(9) H(9A) 111.09 1_555 1_555 1_555 yes
N(3) C(9) H(9B) 110.01 1_555 1_555 1_555 yes
N(3) C(9) H(9C) 109.40 1_555 1_555 1_555 yes
H(9A) C(9) H(9B) 108.39 1_555 1_555 1_555 yes
H(9A) C(9) H(9C) 108.32 1_555 1_555 1_555 yes
H(9B) C(9) H(9C) 109.60 1_555 1_555 1_555 yes
N(3) C(10) H(10A) 111.80 1_555 1_555 1_555 yes
N(3) C(10) H(10B) 109.65 1_555 1_555 1_555 yes
N(3) C(10) H(10C) 110.02 1_555 1_555 1_555 yes
H(10A) C(10) H(10B) 108.86 1_555 1_555 1_555 yes
H(10A) C(10) H(10C) 108.02 1_555 1_555 1_555 yes
H(10B) C(10) H(10C) 108.41 1_555 1_555 1_555 yes
N(4) C(11) C(12) 110.99(2) 1_555 1_555 1_555 yes
N(4) C(11) C(15) 117.691(18) 1_555 1_555 1_555 yes
C(12) C(11) C(15) 131.20(2) 1_555 1_555 1_555 yes
C(11) C(12) C(13) 106.04(3) 1_555 1_555 1_555 yes
C(11) C(12) H(12) 125.56 1_555 1_555 1_555 yes
C(13) C(12) H(12) 128.40 1_555 1_555 1_555 yes
C(12) C(13) C(14) 106.17(3) 1_555 1_555 1_555 yes
C(12) C(13) H(13) 127.91 1_555 1_555 1_555 yes
C(14) C(13) H(13) 125.91 1_555 1_555 1_555 yes
N(4) C(14) C(13) 110.94(2) 1_555 1_555 1_555 yes
N(4) C(14) C(18) 118.510(12) 1_555 1_555 1_555 yes
C(13) C(14) C(18) 130.55(2) 1_555 1_555 1_555 yes
C(11) C(15) H(15A) 109.86 1_555 1_555 1_555 yes
C(11) C(15) H(15B) 111.04 1_555 1_555 1_555 yes
H(15A) C(15) H(15B) 107.25 1_555 1_555 1_555 yes
N(5) C(16) H(16A) 110.71 1_555 1_555 1_555 yes
N(5) C(16) H(16B) 109.30 1_555 1_555 1_555 yes
N(5) C(16) H(16C) 109.94 1_555 1_555 1_555 yes
H(16A) C(16) H(16B) 109.01 1_555 1_555 1_555 yes
H(16A) C(16) H(16C) 108.40 1_555 1_555 1_555 yes
H(16B) C(16) H(16C) 109.45 1_555 1_555 1_555 yes
N(5) C(17) H(17A) 112.40 1_555 1_555 1_555 yes
N(5) C(17) H(17B) 109.18 1_555 1_555 1_555 yes
N(5) C(17) H(17C) 109.79 1_555 1_555 1_555 yes
H(17A) C(17) H(17B) 108.21 1_555 1_555 1_555 yes
H(17A) C(17) H(17C) 108.56 1_555 1_555 1_555 yes
H(17B) C(17) H(17C) 108.62 1_555 1_555 1_555 yes
C(14) C(18) H(18A) 110.324 1_555 1_555 1_555 yes
C(14) C(18) H(18B) 112.093 1_555 1_555 1_555 yes
H(18A) C(18) H(18B) 107.424 1_555 1_555 1_555 yes
N(6) C(19) H(19A) 112.66 1_555 1_555 1_555 yes
N(6) C(19) H(19B) 110.33 1_555 1_555 1_555 yes
N(6) C(19) H(19C) 109.20 1_555 1_555 1_555 yes
H(19A) C(19) H(19B) 109.00 1_555 1_555 1_555 yes
H(19A) C(19) H(19C) 107.15 1_555 1_555 1_555 yes
H(19B) C(19) H(19C) 108.37 1_555 1_555 1_555 yes
N(6) C(20) H(20A) 111.42 1_555 1_555 1_555 yes
N(6) C(20) H(20B) 109.97 1_555 1_555 1_555 yes
N(6) C(20) H(20C) 109.34 1_555 1_555 1_555 yes
H(20A) C(20) H(20B) 107.96 1_555 1_555 1_555 yes
H(20A) C(20) H(20C) 109.15 1_555 1_555 1_555 yes
H(20B) C(20) H(20C) 108.94 1_555 1_555 1_555 yes

loop_
_geom_bond_atom_site_label_1
_geom_bond_atom_site_label_2
_geom_bond_distance
_geom_bond_site_symmetry_1
_geom_bond_site_symmetry_2
_geom_bond_publ_flag
N(1) C(1) 1.37446(19) 1_555 1_555 yes
N(1) C(4) 1.37428(19) 1_555 1_555 yes
N(2) C(6) 1.4572(4) 1_555 1_555 yes
N(2) C(7) 1.4615(4) 1_555 1_555 yes
N(3) C(9) 1.4687(4) 1_555 1_555 yes
N(3) C(10) 1.4631(4) 1_555 1_555 yes
N(4) C(11) 1.37309(19) 1_555 1_555 yes
N(4) C(14) 1.37570(19) 1_555 1_555 yes
N(5) C(16) 1.4628(5) 1_555 1_555 yes
N(5) C(17) 1.4567(5) 1_555 1_555 yes
N(6) C(19) 1.4620(4) 1_555 1_555 yes
N(6) C(20) 1.4636(4) 1_555 1_555 yes
C(1) C(2) 1.3874(2) 1_555 1_555 yes
C(1) C(5) 1.4954(2) 1_555 1_555 yes
C(2) C(3) 1.4238(3) 1_555 1_555 yes
C(2) H(2) 1.08302 1_555 1_555 yes
C(3) C(4) 1.3883(2) 1_555 1_555 yes
C(3) H(3) 1.08300 1_555 1_555 yes
C(4) C(8) 1.4919(2) 1_555 1_555 yes
C(5) H(5A) 1.09201 1_555 1_555 yes
C(5) H(5B) 1.09201 1_555 1_555 yes
C(6) H(6A) 1.0770 1_555 1_555 yes
C(6) H(6B) 1.0770 1_555 1_555 yes
C(6) H(6C) 1.0770 1_555 1_555 yes
C(7) H(7A) 1.0770 1_555 1_555 yes
C(7) H(7B) 1.0770 1_555 1_555 yes
C(7) H(7C) 1.0770 1_555 1_555 yes
C(8) H(8A) 1.09200 1_555 1_555 yes
C(8) H(8B) 1.09201 1_555 1_555 yes
C(9) H(9A) 1.0770 1_555 1_555 yes
C(9) H(9B) 1.0770 1_555 1_555 yes
C(9) H(9C) 1.0770 1_555 1_555 yes
C(10) H(10A) 1.0770 1_555 1_555 yes
C(10) H(10B) 1.0770 1_555 1_555 yes
C(10) H(10C) 1.0770 1_555 1_555 yes
C(11) C(12) 1.3872(4) 1_555 1_555 yes
C(11) C(15) 1.4909(4) 1_555 1_555 yes
C(12) C(13) 1.4244(6) 1_555 1_555 yes
C(12) H(12) 1.0830 1_555 1_555 yes
C(13) C(14) 1.3849(4) 1_555 1_555 yes
C(13) H(13) 1.0830 1_555 1_555 yes
C(14) C(18) 1.4946(2) 1_555 1_555 yes
C(15) H(15A) 1.0920 1_555 1_555 yes
C(15) H(15B) 1.0920 1_555 1_555 yes
C(16) H(16A) 1.0770 1_555 1_555 yes
C(16) H(16B) 1.0770 1_555 1_555 yes
C(16) H(16C) 1.0770 1_555 1_555 yes
C(17) H(17A) 1.0770 1_555 1_555 yes
C(17) H(17B) 1.0770 1_555 1_555 yes
C(17) H(17C) 1.0770 1_555 1_555 yes
C(18) H(18A) 1.09200 1_555 1_555 yes
C(18) H(18B) 1.09200 1_555 1_555 yes
C(19) H(19A) 1.0770 1_555 1_555 yes
C(19) H(19B) 1.0770 1_555 1_555 yes
C(19) H(19C) 1.0770 1_555 1_555 yes
C(20) H(20A) 1.0770 1_555 1_555 yes
C(20) H(20B) 1.0770 1_555 1_555 yes
C(20) H(20C) 1.0770 1_555 1_555 yes
